data_7707076
loop_
_publ_author_name
'Panigrahi, Gopabandhu'
'Jana, Subhendu'
'Ishtiyak, Mohd'
'Narayanswamy, S.'
'Bhattacharjee, Pinaki P.'
'Ramanujachary, K. V.'
'Niranjan, Manish K.'
'Prakash, Jai'

_publ_section_title
;
 Ba<sub>2</sub>Ln<sub>1-x</sub>Mn<sub>2</sub>Te<sub>5</sub> (Ln = Pr, Gd,
 and Yb; x = Ln vacancy): syntheses, crystal structures, optical,
 resistivity, and electronic structure.
;
_journal_issue 19
_journal_name_full 'Dalton transactions (Cambridge, England : 2003)'
_journal_page_first 6688
_journal_page_last 6701
_journal_paper_doi 10.1039/d1dt00057h
_journal_volume 50
_journal_year 2021
_chemical_formula_moiety '0.5(Ba4 Mn4 Te10 Yb1.49)'
_chemical_formula_sum 'Ba2 Mn2 Te5 Yb0.7448'
_chemical_formula_weight 1151.47
_chemical_name_systematic 'Barium ytterbium manganese telluride (2-0.7448-2-5)'
_space_group_crystal_system monoclinic
_space_group_IT_number 12
_space_group_name_Hall '-C 2y'
_space_group_name_H-M_alt 'C 1 2/m 1'
_audit_creation_method SHELXL-2018/3
_audit_update_record
;
2021-02-17 deposited with the CCDC.	2021-04-07 downloaded from the CCDC.
;
_cell_angle_alpha 90
_cell_angle_beta 116.92(3)
_cell_angle_gamma 90
_cell_formula_units_Z 2
_cell_length_a 15.266(3)
_cell_length_b 4.5784(9)
_cell_length_c 10.664(2)
_cell_measurement_reflns_used 6830
_cell_measurement_temperature 298(2)
_cell_measurement_theta_max 30.56
_cell_measurement_theta_min 2.78
_cell_volume 664.6(3)
_computing_cell_refinement 'Bruker SAINT'
_computing_data_collection 'Bruker APEX2'
_computing_data_reduction 'Bruker SAINT, SADABS and XPREP'
_computing_structure_refinement 'SHELXL-2018/3 (Sheldrick, 2018)'
_computing_structure_solution 'SHELXS 2018/2 (Sheldrick, 2018)'
_diffrn_ambient_temperature 298(2)
_diffrn_measured_fraction_theta_full 0.997
_diffrn_measured_fraction_theta_max 0.998
_diffrn_measurement_device_type 'Bruker APEX-II CCD'
_diffrn_measurement_method '\f and \w scans'
_diffrn_radiation_type MoK\a
_diffrn_radiation_wavelength 0.71073
_diffrn_reflns_av_R_equivalents 0.0509
_diffrn_reflns_av_unetI/netI 0.0329
_diffrn_reflns_Laue_measured_fraction_full 0.997
_diffrn_reflns_Laue_measured_fraction_max 0.998
_diffrn_reflns_limit_h_max 21
_diffrn_reflns_limit_h_min -22
_diffrn_reflns_limit_k_max 6
_diffrn_reflns_limit_k_min -6
_diffrn_reflns_limit_l_max 15
_diffrn_reflns_limit_l_min -15
_diffrn_reflns_number 7087
_diffrn_reflns_point_group_measured_fraction_full 0.997
_diffrn_reflns_point_group_measured_fraction_max 0.998
_diffrn_reflns_theta_full 25.242
_diffrn_reflns_theta_max 32.019
_diffrn_reflns_theta_min 2.142
_diffrn_source 'fine-focus seald tube'
_exptl_absorpt_coefficient_mu 23.578
_exptl_absorpt_correction_T_max 0.4373
_exptl_absorpt_correction_T_min 0.1045
_exptl_absorpt_correction_type multi-scan
_exptl_absorpt_process_details 'multi-scan (SADABS" Sheldrick, 2016/2)'
_exptl_crystal_colour Black
_exptl_crystal_density_diffrn 5.754
_exptl_crystal_density_method 'not measured'
_exptl_crystal_description BLOCK
_exptl_crystal_F_000 948
_exptl_crystal_size_max 0.108
_exptl_crystal_size_mid 0.068
_exptl_crystal_size_min 0.063
_refine_diff_density_max 3.926
_refine_diff_density_min -1.756
_refine_diff_density_rms 0.280
_refine_ls_extinction_coef 0.00196(17)
_refine_ls_extinction_expression Fc^*^=kFc[1+0.001xFc^2^\l^3^/sin(2\q)]^-1/4^
_refine_ls_extinction_method 'SHELXL-2018/3 (Sheldrick 2018)'
_refine_ls_goodness_of_fit_ref 1.154
_refine_ls_hydrogen_treatment undef
_refine_ls_matrix_type full
_refine_ls_number_parameters 35
_refine_ls_number_reflns 1278
_refine_ls_number_restraints 0
_refine_ls_restrained_S_all 1.154
_refine_ls_R_factor_all 0.0288
_refine_ls_R_factor_gt 0.0281
_refine_ls_shift/su_max 0.000
_refine_ls_shift/su_mean 0.000
_refine_ls_structure_factor_coef Fsqd
_refine_ls_weighting_details 'w=1/[\s^2^(Fo^2^)+(0.0107P)^2^+13.0832P] where P=(Fo^2^+2Fc^2^)/3'
_refine_ls_weighting_scheme calc
_refine_ls_wR_factor_gt 0.0669
_refine_ls_wR_factor_ref 0.0673
_reflns_Friedel_coverage 0.000
_reflns_number_gt 1251
_reflns_number_total 1278
_reflns_threshold_expression 'I > 2\s(I)'
_cod_data_source_file d1dt00057h2.cif
_cod_data_source_block Ba2Yb3by4Mn2Te5
_cod_depositor_comments 'Adding full bibliography for 7707075--7707077.cif.'
_cod_original_sg_symbol_H-M 'C 2/m'
_cod_database_code 7707076
_shelx_shelxl_version_number 2018/3
_shelx_space_group_comment
;
The symmetry employed for this shelxl refinement is uniquely defined
by the following loop, which should always be used as a source of
symmetry information in preference to the above space-group names.
They are only intended as comments.
;

loop_
_space_group_symop_operation_xyz
'x, y, z'
'-x, y, -z'
'x+1/2, y+1/2, z'
'-x+1/2, y+1/2, -z'
'-x, -y, -z'
'x, -y, z'
'-x+1/2, -y+1/2, -z'
'x+1/2, -y+1/2, z'

loop_
_atom_site_label
_atom_site_type_symbol
_atom_site_fract_x
_atom_site_fract_y
_atom_site_fract_z
_atom_site_U_iso_or_equiv
_atom_site_adp_type
_atom_site_occupancy
_atom_site_site_symmetry_order
_atom_site_calc_flag
_atom_site_refinement_flags_posn
_atom_site_refinement_flags_adp
_atom_site_refinement_flags_occupancy
_atom_site_disorder_assembly
_atom_site_disorder_group
Ba01 Ba 0.17538(3) 0.000000 0.72820(5) 0.02135(12) Uani 1 2 d S T P . .
Yb01 Yb 0.000000 0.000000 0.000000 0.01950(19) Uani 0.745(3) 4 d S T . . .
Mn01 Mn 0.56160(8) 0.000000 0.29775(12) 0.0194(2) Uani 1 2 d S T P . .
Te01 Te 0.16387(4) 0.000000 0.31528(6) 0.02327(13) Uani 1 2 d S T P . .
Te02 Te 0.38440(3) 0.000000 0.06434(5) 0.02029(13) Uani 1 2 d S T P . .
Te03 Te 0.000000 0.500000 0.500000 0.01898(15) Uani 1 4 d S T P . .

loop_
_atom_site_aniso_label
_atom_site_aniso_U_11
_atom_site_aniso_U_22
_atom_site_aniso_U_33
_atom_site_aniso_U_23
_atom_site_aniso_U_13
_atom_site_aniso_U_12
Ba01 0.0176(2) 0.0166(2) 0.0279(2) 0.000 0.00859(16) 0.000
Yb01 0.0207(3) 0.0196(3) 0.0173(3) 0.000 0.0078(2) 0.000
Mn01 0.0185(5) 0.0177(5) 0.0226(5) 0.000 0.0099(4) 0.000
Te01 0.0191(2) 0.0149(2) 0.0370(3) 0.000 0.0137(2) 0.000
Te02 0.0170(2) 0.0231(2) 0.0178(2) 0.000 0.00522(16) 0.000
Te03 0.0191(3) 0.0231(3) 0.0147(3) 0.000 0.0076(2) 0.000

loop_
_atom_type_symbol
_atom_type_description
_atom_type_scat_dispersion_real
_atom_type_scat_dispersion_imag
_atom_type_scat_source
Ba Ba -0.3244 2.2819 'International Tables Vol C Tables 4.2.6.8 and 6.1.1.4'
Mn Mn 0.3368 0.7283 'International Tables Vol C Tables 4.2.6.8 and 6.1.1.4'
Te Te -0.5308 1.6751 'International Tables Vol C Tables 4.2.6.8 and 6.1.1.4'
Yb Yb -0.3850 5.5486 'International Tables Vol C Tables 4.2.6.8 and 6.1.1.4'

loop_
_geom_angle_atom_site_label_1
_geom_angle_atom_site_label_2
_geom_angle_atom_site_label_3
_geom_angle
_geom_angle_site_symmetry_1
_geom_angle_site_symmetry_3
_geom_angle_publ_flag
Te03 Ba01 Te03 80.97(3) 1_545 . ?
Te03 Ba01 Te01 133.227(19) 1_545 7_556 ?
Te03 Ba01 Te01 81.05(2) . 7_556 ?
Te03 Ba01 Te01 81.05(2) 1_545 7_546 ?
Te03 Ba01 Te01 133.227(19) . 7_546 ?
Te01 Ba01 Te01 80.67(2) 7_556 7_546 ?
Te03 Ba01 Te02 138.534(16) 1_545 1_556 ?
Te03 Ba01 Te02 138.534(16) . 1_556 ?
Te01 Ba01 Te02 76.89(2) 7_556 1_556 ?
Te01 Ba01 Te02 76.89(2) 7_546 1_556 ?
Te03 Ba01 Te02 121.046(19) 1_545 7_556 ?
Te03 Ba01 Te02 71.62(2) . 7_556 ?
Te01 Ba01 Te02 93.06(2) 7_556 7_556 ?
Te01 Ba01 Te02 151.86(2) 7_546 7_556 ?
Te02 Ba01 Te02 74.967(19) 1_556 7_556 ?
Te03 Ba01 Te02 71.62(2) 1_545 7_546 ?
Te03 Ba01 Te02 121.046(19) . 7_546 ?
Te01 Ba01 Te02 151.86(2) 7_556 7_546 ?
Te01 Ba01 Te02 93.058(19) 7_546 7_546 ?
Te02 Ba01 Te02 74.967(19) 1_556 7_546 ?
Te02 Ba01 Te02 79.57(2) 7_556 7_546 ?
Te03 Ba01 Ba01 49.514(15) 1_545 1_545 ?
Te03 Ba01 Ba01 130.486(15) . 1_545 ?
Te01 Ba01 Ba01 130.337(11) 7_556 1_545 ?
Te01 Ba01 Ba01 49.662(10) 7_546 1_545 ?
Te02 Ba01 Ba01 90.0 1_556 1_545 ?
Te02 Ba01 Ba01 129.787(11) 7_556 1_545 ?
Te02 Ba01 Ba01 50.213(10) 7_546 1_545 ?
Te03 Ba01 Ba01 130.486(14) 1_545 1_565 ?
Te03 Ba01 Ba01 49.514(14) . 1_565 ?
Te01 Ba01 Ba01 49.662(11) 7_556 1_565 ?
Te01 Ba01 Ba01 130.337(11) 7_546 1_565 ?
Te02 Ba01 Ba01 90.0 1_556 1_565 ?
Te02 Ba01 Ba01 50.213(10) 7_556 1_565 ?
Te02 Ba01 Ba01 129.787(10) 7_546 1_565 ?
Ba01 Ba01 Ba01 180.0 1_545 1_565 ?
Te02 Yb01 Te02 180.000(14) 7 3_445 ?
Te02 Yb01 Te02 93.23(2) 7 7_545 ?
Te02 Yb01 Te02 86.77(2) 3_445 7_545 ?
Te02 Yb01 Te02 86.77(2) 7 3_455 ?
Te02 Yb01 Te02 93.23(2) 3_445 3_455 ?
Te02 Yb01 Te02 180.000(14) 7_545 3_455 ?
Te02 Yb01 Te01 91.144(19) 7 5 ?
Te02 Yb01 Te01 88.856(19) 3_445 5 ?
Te02 Yb01 Te01 91.144(18) 7_545 5 ?
Te02 Yb01 Te01 88.856(18) 3_455 5 ?
Te02 Yb01 Te01 88.855(19) 7 . ?
Te02 Yb01 Te01 91.145(19) 3_445 . ?
Te02 Yb01 Te01 88.855(19) 7_545 . ?
Te02 Yb01 Te01 91.145(19) 3_455 . ?
Te01 Yb01 Te01 180.0 5 . ?
Te02 Yb01 Mn01 77.64(2) 7 3_455 ?
Te02 Yb01 Mn01 102.36(2) 3_445 3_455 ?
Te02 Yb01 Mn01 133.75(3) 7_545 3_455 ?
Te02 Yb01 Mn01 46.25(3) 3_455 3_455 ?
Te01 Yb01 Mn01 133.658(19) 5 3_455 ?
Te01 Yb01 Mn01 46.34(2) . 3_455 ?
Te02 Yb01 Mn01 102.36(2) 7 7_545 ?
Te02 Yb01 Mn01 77.64(2) 3_445 7_545 ?
Te02 Yb01 Mn01 46.25(3) 7_545 7_545 ?
Te02 Yb01 Mn01 133.75(3) 3_455 7_545 ?
Te01 Yb01 Mn01 46.342(19) 5 7_545 ?
Te01 Yb01 Mn01 133.658(19) . 7_545 ?
Mn01 Yb01 Mn01 180.00(4) 3_455 7_545 ?
Te02 Yb01 Mn01 46.25(3) 7 7 ?
Te02 Yb01 Mn01 133.75(3) 3_445 7 ?
Te02 Yb01 Mn01 102.36(2) 7_545 7 ?
Te02 Yb01 Mn01 77.64(2) 3_455 7 ?
Te01 Yb01 Mn01 46.34(2) 5 7 ?
Te01 Yb01 Mn01 133.658(19) . 7 ?
Mn01 Yb01 Mn01 102.93(3) 3_455 7 ?
Mn01 Yb01 Mn01 77.07(3) 7_545 7 ?
Te02 Yb01 Mn01 133.75(3) 7 3_445 ?
Te02 Yb01 Mn01 46.25(3) 3_445 3_445 ?
Te02 Yb01 Mn01 77.64(2) 7_545 3_445 ?
Te02 Yb01 Mn01 102.36(2) 3_455 3_445 ?
Te01 Yb01 Mn01 133.658(19) 5 3_445 ?
Te01 Yb01 Mn01 46.342(19) . 3_445 ?
Mn01 Yb01 Mn01 77.07(3) 3_455 3_445 ?
Mn01 Yb01 Mn01 102.93(3) 7_545 3_445 ?
Mn01 Yb01 Mn01 180.00(4) 7 3_445 ?
Te03 Mn01 Te02 99.68(4) 3_545 . ?
Te03 Mn01 Te01 109.80(3) 3_545 3 ?
Te02 Mn01 Te01 111.30(3) . 3 ?
Te03 Mn01 Te01 109.80(3) 3_545 3_545 ?
Te02 Mn01 Te01 111.30(3) . 3_545 ?
Te01 Mn01 Te01 114.02(5) 3 3_545 ?
Te03 Mn01 Yb01 129.88(3) 3_545 3_545 ?
Te02 Mn01 Yb01 56.67(3) . 3_545 ?
Te01 Mn01 Yb01 119.76(4) 3 3_545 ?
Te01 Mn01 Yb01 56.73(3) 3_545 3_545 ?
Te03 Mn01 Yb01 129.88(3) 3_545 3 ?
Te02 Mn01 Yb01 56.67(3) . 3 ?
Te01 Mn01 Yb01 56.73(3) 3 3 ?
Te01 Mn01 Yb01 119.76(4) 3_545 3 ?
Yb01 Mn01 Yb01 77.07(3) 3_545 3 ?
Mn01 Te01 Mn01 114.02(5) 3_445 3_455 ?
Mn01 Te01 Yb01 76.93(3) 3_445 . ?
Mn01 Te01 Yb01 76.93(3) 3_455 . ?
Mn01 Te01 Ba01 160.62(3) 3_445 7_556 ?
Mn01 Te01 Ba01 81.80(3) 3_455 7_556 ?
Yb01 Te01 Ba01 97.05(2) . 7_556 ?
Mn01 Te01 Ba01 81.80(3) 3_445 7_546 ?
Mn01 Te01 Ba01 160.61(3) 3_455 7_546 ?
Yb01 Te01 Ba01 97.05(2) . 7_546 ?
Ba01 Te01 Ba01 80.68(2) 7_556 7_546 ?
Mn01 Te02 Yb01 77.08(2) . 3 ?
Mn01 Te02 Yb01 77.08(2) . 3_545 ?
Yb01 Te02 Yb01 93.23(2) 3 3_545 ?
Mn01 Te02 Ba01 170.72(3) . 1_554 ?
Yb01 Te02 Ba01 96.650(18) 3 1_554 ?
Yb01 Te02 Ba01 96.650(18) 3_545 1_554 ?
Mn01 Te02 Ba01 81.99(3) . 7_556 ?
Yb01 Te02 Ba01 89.691(18) 3 7_556 ?
Yb01 Te02 Ba01 157.634(19) 3_545 7_556 ?
Ba01 Te02 Ba01 105.034(18) 1_554 7_556 ?
Mn01 Te02 Ba01 81.99(3) . 7_546 ?
Yb01 Te02 Ba01 157.634(19) 3 7_546 ?
Yb01 Te02 Ba01 89.691(18) 3_545 7_546 ?
Ba01 Te02 Ba01 105.034(19) 1_554 7_546 ?
Ba01 Te02 Ba01 79.57(2) 7_556 7_546 ?
Mn01 Te03 Mn01 180.0 7_556 3_455 ?
Mn01 Te03 Ba01 83.08(2) 7_556 . ?
Mn01 Te03 Ba01 96.92(2) 3_455 . ?
Mn01 Te03 Ba01 96.92(3) 7_556 5_556 ?
Mn01 Te03 Ba01 83.08(3) 3_455 5_556 ?
Ba01 Te03 Ba01 99.03(3) . 5_556 ?
Mn01 Te03 Ba01 83.08(3) 7_556 1_565 ?
Mn01 Te03 Ba01 96.92(3) 3_455 1_565 ?
Ba01 Te03 Ba01 80.97(3) . 1_565 ?
Ba01 Te03 Ba01 180.000(15) 5_556 1_565 ?
Mn01 Te03 Ba01 96.92(3) 7_556 5_566 ?
Mn01 Te03 Ba01 83.08(3) 3_455 5_566 ?
Ba01 Te03 Ba01 180.0 . 5_566 ?
Ba01 Te03 Ba01 80.97(3) 5_556 5_566 ?
Ba01 Te03 Ba01 99.03(3) 1_565 5_566 ?

loop_
_geom_bond_atom_site_label_1
_geom_bond_atom_site_label_2
_geom_bond_distance
_geom_bond_site_symmetry_2
_geom_bond_publ_flag
Ba01 Te03 3.5258(10) 1_545 ?
Ba01 Te03 3.5258(10) . ?
Ba01 Te01 3.5366(7) 7_556 ?
Ba01 Te01 3.5366(7) 7_546 ?
Ba01 Te02 3.5602(17) 1_556 ?
Ba01 Te02 3.5772(7) 7_556 ?
Ba01 Te02 3.5772(7) 7_546 ?
Ba01 Ba01 4.5784(9) 1_545 ?
Ba01 Ba01 4.5784(9) 1_565 ?
Yb01 Te02 3.1498(5) 7 ?
Yb01 Te02 3.1498(5) 3_445 ?
Yb01 Te02 3.1498(6) 7_545 ?
Yb01 Te02 3.1498(6) 3_455 ?
Yb01 Te01 3.1539(14) 5 ?
Yb01 Te01 3.1539(14) . ?
Yb01 Mn01 3.6747(11) 3_455 ?
Yb01 Mn01 3.6747(11) 7_545 ?
Yb01 Mn01 3.6747(11) 7 ?
Yb01 Mn01 3.6747(11) 3_445 ?
Mn01 Te03 2.7153(12) 3_545 ?
Mn01 Te02 2.7233(17) . ?
Mn01 Te01 2.7292(8) 3 ?
Mn01 Te01 2.7292(8) 3_545 ?
